data_4512408
loop_
_publ_author_name
'Ghiassi, Kamran B.'
'Chen, Susanne Y.'
'Wescott, Joseph'
'Balch, Alan L.'
'Olmstead, Marilyn M.'

_publ_section_title
;
 New Insights into the Structural Complexity of C60&#x00B7;2S8: Two
 Crystal Morphologies, Two Phase Changes, Four Polymorphs
;
_journal_issue 1
_journal_name_full 'Crystal Growth &amp; Design'
_journal_page_first 404
_journal_paper_doi 10.1021/cg501486x
_journal_volume 15
_journal_year 2015
_chemical_formula_moiety 'C60, 2(S8)'
_chemical_formula_sum 'C60 S16'
_chemical_formula_weight 1233.56
_chemical_name_common 'C60 . 2 S8 (alpha, 293 K)'
_space_group_crystal_system monoclinic
_space_group_IT_number 15
_space_group_name_Hall '-C 2yc'
_space_group_name_H-M_alt 'C 1 2/c 1'
_symmetry_space_group_name_Hall '-C 2yc'
_symmetry_space_group_name_H-M 'C 1 2/c 1'
_atom_sites_solution_primary direct
_atom_sites_solution_secondary difmap
_audit_creation_method SHELXL-2014/7
_cell_angle_alpha 90
_cell_angle_beta 111.243(3)
_cell_angle_gamma 90
_cell_formula_units_Z 4
_cell_length_a 20.904(5)
_cell_length_b 21.120(5)
_cell_length_c 10.519(2)
_cell_measurement_reflns_used 9961
_cell_measurement_temperature 293(2)
_cell_measurement_theta_max 29.53
_cell_measurement_theta_min 2.18
_cell_volume 4328.5(17)
_computing_cell_refinement 'SAINT (Bruker, 2014)'
_computing_data_collection 'Apex2 (Bruker, 2014)'
_computing_data_reduction 'SAINT (Bruker, 2014)'
_computing_publication_material 'SHELXL-2014 (Sheldrick, 2014)'
_computing_structure_refinement 'SHELXL-2014/6 (Sheldrick, 2014)'
_computing_structure_solution 'SHELXS-2008 (Sheldrick, 2008)'
_diffrn_ambient_temperature 293(2)
_diffrn_detector_area_resol_mean 8.3
_diffrn_measured_fraction_theta_full 0.999
_diffrn_measured_fraction_theta_max 0.998
_diffrn_measurement_device_type 'Bruker Apex Duo'
_diffrn_measurement_method \w
_diffrn_radiation_type MoK\a
_diffrn_radiation_wavelength 0.71073
_diffrn_reflns_av_R_equivalents 0.0222
_diffrn_reflns_av_unetI/netI 0.0150
_diffrn_reflns_Laue_measured_fraction_full 0.999
_diffrn_reflns_Laue_measured_fraction_max 0.998
_diffrn_reflns_limit_h_max 29
_diffrn_reflns_limit_h_min -29
_diffrn_reflns_limit_k_max 30
_diffrn_reflns_limit_k_min -30
_diffrn_reflns_limit_l_max 15
_diffrn_reflns_limit_l_min -15
_diffrn_reflns_number 34341
_diffrn_reflns_point_group_measured_fraction_full 0.999
_diffrn_reflns_point_group_measured_fraction_max 0.998
_diffrn_reflns_theta_full 25.242
_diffrn_reflns_theta_max 30.522
_diffrn_reflns_theta_min 2.183
_diffrn_source 'fine-focus sealed tube'
_exptl_absorpt_coefficient_mu 0.850
_exptl_absorpt_correction_T_max 0.746
_exptl_absorpt_correction_T_min 0.698
_exptl_absorpt_correction_type multi-scan
_exptl_absorpt_process_details 'SADABS (Sheldrick, 2014)'
_exptl_crystal_colour black
_exptl_crystal_density_diffrn 1.893
_exptl_crystal_description lath
_exptl_crystal_F_000 2464
_exptl_crystal_size_max 0.490
_exptl_crystal_size_mid 0.400
_exptl_crystal_size_min 0.300
_refine_diff_density_max 1.367
_refine_diff_density_min -1.329
_refine_diff_density_rms 0.094
_refine_ls_extinction_method none
_refine_ls_goodness_of_fit_ref 1.051
_refine_ls_hydrogen_treatment undef
_refine_ls_matrix_type full
_refine_ls_number_parameters 439
_refine_ls_number_reflns 6606
_refine_ls_number_restraints 540
_refine_ls_restrained_S_all 1.036
_refine_ls_R_factor_all 0.0885
_refine_ls_R_factor_gt 0.0754
_refine_ls_shift/su_max 0.000
_refine_ls_shift/su_mean 0.000
_refine_ls_structure_factor_coef Fsqd
_refine_ls_weighting_details 'w=1/[\s^2^(Fo^2^)+(0.1012P)^2^+14.5572P] where P=(Fo^2^+2Fc^2^)/3'
_refine_ls_weighting_scheme calc
_refine_ls_wR_factor_gt 0.2083
_refine_ls_wR_factor_ref 0.2218
_reflns_Friedel_coverage 0.000
_reflns_number_gt 5318
_reflns_number_total 6606
_reflns_threshold_expression 'I > 2\s(I)'
_cod_data_source_file cg501486x_si_001.cif
_cod_data_source_block kbg174
_cod_depositor_comments 'Adding full bibliography for 4512408--4512411.cif.'
_cod_database_code 4512408
_shelx_shelxl_version_number 2014/7
_shelx_space_group_comment
;
The symmetry employed for this shelxl refinement is uniquely defined
by the following loop, which should always be used as a source of
symmetry information in preference to the above space-group names.
They are only intended as comments.
;
_shelx_estimated_absorpt_t_min 0.681
_shelx_estimated_absorpt_t_max 0.784

loop_
_space_group_symop_operation_xyz
'x, y, z'
'-x, y, -z+1/2'
'x+1/2, y+1/2, z'
'-x+1/2, y+1/2, -z+1/2'
'-x, -y, -z'
'x, -y, z-1/2'
'-x+1/2, -y+1/2, -z'
'x+1/2, -y+1/2, z-1/2'

loop_
_atom_site_label
_atom_site_type_symbol
_atom_site_fract_x
_atom_site_fract_y
_atom_site_fract_z
_atom_site_U_iso_or_equiv
_atom_site_adp_type
_atom_site_occupancy
_atom_site_site_symmetry_order
_atom_site_calc_flag
_atom_site_refinement_flags_posn
_atom_site_refinement_flags_adp
_atom_site_refinement_flags_occupancy
_atom_site_disorder_assembly
_atom_site_disorder_group
S1 S 0.09445(6) 0.53404(8) 0.31926(11) 0.0759(4) Uani 1 1 d . . . . .
S2 S 0.10723(6) 0.63016(7) 0.33498(12) 0.0777(4) Uani 1 1 d . . . . .
S3 S 0.20787(7) 0.65242(6) 0.36704(12) 0.0691(3) Uani 1 1 d . . . . .
S4 S 0.26227(6) 0.65824(5) 0.57176(12) 0.0645(3) Uani 1 1 d . . . . .
S5 S 0.30892(5) 0.57245(5) 0.62913(11) 0.0589(3) Uani 1 1 d . . . . .
S6 S 0.25466(6) 0.52525(6) 0.72647(10) 0.0659(3) Uani 1 1 d . . . . .
S7 S 0.19252(7) 0.46195(5) 0.59219(14) 0.0666(3) Uani 1 1 d . . . . .
S8 S 0.09830(5) 0.50252(5) 0.50466(12) 0.0621(3) Uani 1 1 d . . . . .
C1 C 0.43065(17) 0.55183(9) 0.1409(4) 0.112(5) Uani 0.5 1 d G U P A -1
C2 C 0.43589(18) 0.57413(12) 0.0200(4) 0.109(6) Uani 0.5 1 d G U P A -1
C3 C 0.39305(16) 0.62644(15) -0.0526(3) 0.094(4) Uani 0.5 1 d G U P A -1
C4 C 0.34613(14) 0.65402(14) -0.0035(4) 0.099(5) Uani 0.5 1 d G U P A -1
C5 C 0.33978(13) 0.63067(13) 0.1206(4) 0.108(5) Uani 0.5 1 d G U P A -1
C6 C 0.38062(16) 0.58087(11) 0.1927(4) 0.109(5) Uani 0.5 1 d G U P A -1
C7 C 0.41221(17) 0.58311(12) 0.3394(4) 0.109(5) Uani 0.5 1 d G U P A -1
C8 C 0.48010(18) 0.55570(10) 0.3813(4) 0.113(5) Uani 0.5 1 d G U P A -1
C9 C 0.49127(18) 0.53610(6) 0.2576(5) 0.102(4) Uani 0.5 1 d G U P A -1
C10 C 0.55565(18) 0.54351(7) 0.2491(5) 0.104(5) Uani 0.5 1 d G U P A -1
C11 C 0.56193(18) 0.56662(11) 0.1244(4) 0.091(4) Uani 0.5 1 d G U P A -1
C12 C 0.50311(18) 0.58155(13) 0.0123(4) 0.079(3) Uani 0.5 1 d G U P A -1
C13 C 0.50186(18) 0.63833(17) -0.0665(3) 0.076(3) Uani 0.5 1 d G U P A -1
C14 C 0.43416(17) 0.66621(17) -0.1075(3) 0.085(4) Uani 0.5 1 d G U P A -1
C15 C 0.42569(17) 0.73143(17) -0.1104(3) 0.087(5) Uani 0.5 1 d G U P A -1
C16 C 0.37625(15) 0.75987(15) -0.0609(4) 0.070(3) Uani 0.5 1 d G U P A -1
C17 C 0.33728(13) 0.72244(15) -0.0075(4) 0.092(4) Uani 0.5 1 d G U P A -1
C18 C 0.32588(12) 0.74124(14) 0.1143(4) 0.100(4) Uani 0.5 1 d G U P A -1
C19 C 0.32730(12) 0.68461(14) 0.1946(4) 0.121(5) Uani 0.5 1 d G U P A -1
C20 C 0.35745(14) 0.68649(16) 0.3358(4) 0.106(4) Uani 0.5 1 d G U P A -1
C21 C 0.39975(16) 0.63501(16) 0.4105(4) 0.084(3) Uani 0.5 1 d G U P A -1
C22 C 0.45588(17) 0.66112(18) 0.5247(4) 0.078(3) Uani 0.5 1 d G U P A -1
C23 C 0.52135(17) 0.63564(17) 0.5648(3) 0.079(3) Uani 0.5 1 d G U P A -1
C24 C 0.53396(18) 0.58102(13) 0.4896(4) 0.099(5) Uani 0.5 1 d G U P A -1
C25 C 0.60039(16) 0.58876(12) 0.4805(4) 0.081(3) Uani 0.5 1 d G U P A -1
C26 C 0.61153(16) 0.57072(9) 0.3632(4) 0.105(5) Uani 0.5 1 d G U P A -1
C27 C 0.65217(14) 0.60997(11) 0.3086(4) 0.095(4) Uani 0.5 1 d G U P A -1
C28 C 0.62164(16) 0.60858(13) 0.1614(4) 0.100(4) Uani 0.5 1 d G U P A -1
C29 C 0.61990(16) 0.66199(15) 0.0849(4) 0.087(4) Uani 0.5 1 d G U P A -1
C30 C 0.55928(18) 0.67759(17) -0.0317(3) 0.072(3) Uani 0.5 1 d G U P A -1
C31 C 0.55028(17) 0.74560(17) -0.0356(3) 0.075(3) Uani 0.5 1 d G U P A -1
C32 C 0.48587(18) 0.77240(17) -0.0737(3) 0.074(4) Uani 0.5 1 d G U P A -1
C33 C 0.47302(17) 0.82573(13) 0.0004(4) 0.082(3) Uani 0.5 1 d G U P A -1
C34 C 0.40628(16) 0.81863(13) 0.0086(4) 0.072(3) Uani 0.5 1 d G U P A -1
C35 C 0.39482(15) 0.83679(10) 0.1257(5) 0.088(4) Uani 0.5 1 d G U P A -1
C36 C 0.35429(13) 0.79744(12) 0.1815(4) 0.089(4) Uani 0.5 1 d G U P A -1
C37 C 0.38492(15) 0.79932(14) 0.3275(4) 0.099(4) Uani 0.5 1 d G U P A -1
C38 C 0.38657(15) 0.74517(16) 0.4047(4) 0.082(3) Uani 0.5 1 d G U P A -1
C39 C 0.44781(17) 0.73045(18) 0.5208(4) 0.069(3) Uani 0.5 1 d G U P A -1
C40 C 0.50465(17) 0.76876(17) 0.5558(4) 0.064(3) Uani 0.5 1 d G U P A -1
C41 C 0.57290(16) 0.74157(17) 0.5963(3) 0.065(3) Uani 0.5 1 d G U P A -1
C42 C 0.58087(16) 0.67618(17) 0.6006(3) 0.074(3) Uani 0.5 1 d G U P A -1
C43 C 0.63004(15) 0.64704(15) 0.5493(3) 0.073(3) Uani 0.5 1 d G U P A -1
C44 C 0.66920(13) 0.68547(14) 0.4973(3) 0.084(4) Uani 0.5 1 d G U P A -1
C45 C 0.68062(12) 0.66674(13) 0.3740(4) 0.091(4) Uani 0.5 1 d G U P A -1
C46 C 0.67879(12) 0.72263(13) 0.2943(4) 0.093(4) Uani 0.5 1 d G U P A -1
C47 C 0.64927(14) 0.72071(15) 0.1537(4) 0.091(4) Uani 0.5 1 d G U P A -1
C48 C 0.60622(16) 0.77267(15) 0.0787(4) 0.062(2) Uani 0.5 1 d G U P A -1
C49 C 0.59451(16) 0.82397(11) 0.1500(4) 0.065(3) Uani 0.5 1 d G U P A -1
C50 C 0.52703(17) 0.85104(10) 0.1096(4) 0.076(3) Uani 0.5 1 d G U P A -1
C51 C 0.51564(17) 0.87002(6) 0.2318(5) 0.081(4) Uani 0.5 1 d G U P A -1
C52 C 0.45126(17) 0.86297(8) 0.2393(5) 0.097(4) Uani 0.5 1 d G U P A -1
C53 C 0.44474(16) 0.83958(11) 0.3641(5) 0.091(4) Uani 0.5 1 d G U P A -1
C54 C 0.50292(17) 0.82480(14) 0.4768(4) 0.073(3) Uani 0.5 1 d G U P A -1
C55 C 0.57027(16) 0.83276(12) 0.4678(4) 0.071(3) Uani 0.5 1 d G U P A -1
C56 C 0.61305(15) 0.78092(15) 0.5414(3) 0.075(3) Uani 0.5 1 d G U P A -1
C57 C 0.66027(13) 0.75345(14) 0.4932(3) 0.082(4) Uani 0.5 1 d G U P A -1
C58 C 0.66625(13) 0.77643(12) 0.3687(4) 0.077(3) Uani 0.5 1 d G U P A -1
C59 C 0.62511(15) 0.82588(10) 0.2969(4) 0.073(3) Uani 0.5 1 d G U P A -1
C60 C 0.57621(16) 0.85467(8) 0.3484(4) 0.078(3) Uani 0.5 1 d G U P A -1

loop_
_atom_site_aniso_label
_atom_site_aniso_U_11
_atom_site_aniso_U_22
_atom_site_aniso_U_33
_atom_site_aniso_U_23
_atom_site_aniso_U_13
_atom_site_aniso_U_12
S1 0.0505(5) 0.1294(11) 0.0432(5) -0.0165(6) 0.0114(4) -0.0175(6)
S2 0.0620(6) 0.1145(10) 0.0638(6) 0.0461(6) 0.0313(5) 0.0436(6)
S3 0.0785(7) 0.0771(7) 0.0661(6) 0.0229(5) 0.0434(6) 0.0092(5)
S4 0.0804(7) 0.0466(5) 0.0747(7) -0.0155(4) 0.0380(6) -0.0089(4)
S5 0.0386(4) 0.0697(6) 0.0597(5) -0.0101(4) 0.0074(4) 0.0020(4)
S6 0.0722(7) 0.0726(7) 0.0454(5) 0.0087(4) 0.0121(4) 0.0099(5)
S7 0.0780(7) 0.0424(5) 0.0847(8) 0.0031(4) 0.0358(6) 0.0035(4)
S8 0.0550(5) 0.0686(6) 0.0728(6) -0.0050(5) 0.0353(5) -0.0138(4)
C1 0.149(11) 0.046(5) 0.126(10) -0.026(6) 0.032(9) -0.061(7)
C2 0.138(12) 0.067(7) 0.115(10) -0.052(7) 0.037(9) -0.040(8)
C3 0.088(8) 0.100(9) 0.069(6) -0.040(6) -0.003(6) -0.041(7)
C4 0.057(6) 0.127(11) 0.076(7) -0.012(8) -0.021(6) -0.043(7)
C5 0.056(6) 0.135(11) 0.119(9) -0.005(8) 0.016(6) -0.074(7)
C6 0.103(9) 0.093(8) 0.141(11) -0.038(8) 0.057(8) -0.084(7)
C7 0.104(9) 0.080(8) 0.150(11) 0.044(8) 0.055(8) -0.047(7)
C8 0.154(12) 0.045(5) 0.142(11) 0.039(6) 0.056(10) -0.024(7)
C9 0.148(11) 0.025(3) 0.148(9) 0.001(8) 0.071(9) -0.007(7)
C10 0.168(12) 0.029(4) 0.096(8) 0.001(5) 0.025(9) 0.030(5)
C11 0.140(11) 0.045(5) 0.093(7) -0.026(5) 0.051(8) 0.021(6)
C12 0.119(9) 0.046(5) 0.079(6) -0.032(4) 0.046(6) -0.007(5)
C13 0.100(8) 0.079(7) 0.055(6) -0.031(5) 0.035(5) -0.009(6)
C14 0.107(8) 0.101(9) 0.037(5) -0.020(5) 0.015(5) -0.006(8)
C15 0.102(11) 0.114(9) 0.028(4) -0.006(6) 0.003(5) -0.005(8)
C16 0.039(4) 0.110(8) 0.040(4) 0.013(5) -0.011(3) 0.005(5)
C17 0.040(5) 0.110(10) 0.083(7) 0.005(7) -0.031(5) -0.014(6)
C18 0.014(3) 0.156(12) 0.118(9) 0.047(9) 0.009(4) 0.008(5)
C19 0.018(3) 0.184(13) 0.161(12) 0.006(11) 0.031(5) -0.025(6)
C20 0.056(5) 0.183(12) 0.113(8) 0.015(9) 0.071(6) -0.010(7)
C21 0.088(7) 0.092(8) 0.102(8) 0.005(6) 0.071(6) -0.033(6)
C22 0.112(8) 0.088(7) 0.061(6) 0.016(5) 0.065(6) -0.005(6)
C23 0.103(8) 0.092(8) 0.045(5) 0.037(5) 0.030(5) -0.006(6)
C24 0.129(12) 0.066(7) 0.096(8) 0.058(6) 0.036(8) 0.001(7)
C25 0.122(9) 0.054(5) 0.055(5) 0.034(4) 0.016(5) 0.046(6)
C26 0.132(11) 0.057(6) 0.112(9) 0.026(6) 0.028(8) 0.056(7)
C27 0.077(7) 0.108(9) 0.100(8) 0.013(7) 0.033(6) 0.065(7)
C28 0.109(9) 0.107(9) 0.096(8) -0.006(7) 0.053(7) 0.056(7)
C29 0.086(7) 0.112(9) 0.089(7) -0.022(6) 0.061(6) 0.015(7)
C30 0.101(7) 0.079(6) 0.062(5) -0.003(4) 0.061(5) 0.005(6)
C31 0.104(9) 0.080(6) 0.059(5) 0.006(5) 0.051(6) -0.020(6)
C32 0.103(8) 0.078(7) 0.032(4) 0.012(4) 0.014(5) 0.009(7)
C33 0.102(8) 0.084(7) 0.067(6) 0.038(6) 0.040(6) 0.031(6)
C34 0.060(5) 0.070(6) 0.065(6) 0.024(5) 0.000(4) 0.027(5)
C35 0.082(7) 0.072(6) 0.094(7) 0.026(6) 0.013(6) 0.058(6)
C36 0.049(5) 0.109(9) 0.103(8) 0.019(8) 0.018(6) 0.060(7)
C37 0.078(7) 0.118(10) 0.115(9) -0.013(8) 0.051(7) 0.053(7)
C38 0.060(5) 0.115(9) 0.098(7) -0.030(7) 0.060(5) 0.004(6)
C39 0.089(7) 0.092(7) 0.050(5) -0.008(5) 0.053(5) -0.002(5)
C40 0.070(5) 0.097(8) 0.033(3) -0.026(4) 0.027(4) 0.010(5)
C41 0.070(7) 0.084(6) 0.023(3) -0.017(4) -0.004(4) -0.005(5)
C42 0.094(7) 0.088(7) 0.023(4) 0.020(4) 0.001(4) 0.022(6)
C43 0.059(6) 0.092(7) 0.047(5) 0.034(5) -0.003(4) 0.026(5)
C44 0.045(5) 0.080(7) 0.086(7) 0.015(6) -0.024(5) 0.016(5)
C45 0.045(5) 0.116(9) 0.101(8) 0.033(7) 0.014(5) 0.035(6)
C46 0.035(4) 0.141(10) 0.111(8) -0.009(8) 0.036(5) -0.014(5)
C47 0.040(4) 0.135(10) 0.110(8) 0.017(7) 0.041(5) -0.010(5)
C48 0.070(5) 0.068(5) 0.062(5) 0.010(4) 0.040(4) -0.020(4)
C49 0.072(6) 0.057(5) 0.072(5) 0.010(4) 0.035(5) -0.022(5)
C50 0.123(9) 0.043(4) 0.062(5) 0.015(4) 0.034(6) -0.008(5)
C51 0.136(12) 0.021(3) 0.095(8) 0.005(4) 0.054(7) 0.010(4)
C52 0.146(11) 0.045(5) 0.085(7) 0.007(5) 0.025(8) 0.056(6)
C53 0.116(10) 0.064(6) 0.102(8) -0.024(6) 0.047(8) 0.048(7)
C54 0.116(8) 0.048(5) 0.056(5) -0.029(4) 0.034(5) 0.019(5)
C55 0.111(8) 0.044(4) 0.052(4) -0.031(4) 0.023(5) -0.029(5)
C56 0.062(6) 0.073(6) 0.054(5) -0.027(5) -0.023(4) -0.011(5)
C57 0.038(4) 0.097(8) 0.074(6) -0.022(6) -0.024(4) -0.002(4)
C58 0.031(4) 0.101(8) 0.088(7) 0.006(6) 0.008(4) -0.015(5)
C59 0.083(7) 0.063(6) 0.083(6) -0.025(5) 0.042(5) -0.045(5)
C60 0.114(9) 0.036(4) 0.073(6) -0.014(4) 0.021(6) -0.023(5)

loop_
_atom_type_symbol
_atom_type_description
_atom_type_scat_dispersion_real
_atom_type_scat_dispersion_imag
_atom_type_scat_source
C C 0.0033 0.0016 'International Tables Vol C Tables 4.2.6.8 and 6.1.1.4'
S S 0.1246 0.1234 'International Tables Vol C Tables 4.2.6.8 and 6.1.1.4'

loop_
_geom_angle_atom_site_label_1
_geom_angle_atom_site_label_2
_geom_angle_atom_site_label_3
_geom_angle
S8 S1 S2 106.77(7)
S1 S2 S3 109.58(7)
S4 S3 S2 109.37(6)
S5 S4 S3 106.38(6)
S6 S5 S4 106.78(6)
S7 S6 S5 107.67(7)
S6 S7 S8 107.88(7)
S1 S8 S7 105.48(7)
C2 C1 C9 121.1
C2 C1 C6 119.7
C9 C1 C6 107.6
C1 C2 C12 119.1
C1 C2 C3 119.9
C12 C2 C3 108.3
C4 C3 C2 120.4
C4 C3 C14 120.0
C2 C3 C14 107.8
C3 C4 C5 120.0
C3 C4 C17 120.3
C5 C4 C17 108.2
C6 C5 C4 120.7
C6 C5 C19 119.5
C4 C5 C19 108.0
C5 C6 C7 120.7
C5 C6 C1 119.3
C7 C6 C1 107.3
C21 C7 C6 119.6
C21 C7 C8 120.1
C6 C7 C8 109.4
C24 C8 C7 120.8
C24 C8 C9 119.8
C7 C8 C9 107.3
C10 C9 C1 119.4
C10 C9 C8 119.7
C1 C9 C8 108.5
C9 C10 C11 120.2
C9 C10 C26 119.9
C11 C10 C26 107.7
C12 C11 C10 120.0
C12 C11 C28 119.5
C10 C11 C28 108.2
C11 C12 C2 120.3
C11 C12 C13 119.8
C2 C12 C13 107.7
C30 C13 C14 119.5
C30 C13 C12 120.4
C14 C13 C12 108.6
C15 C14 C13 120.9
C15 C14 C3 119.4
C13 C14 C3 107.5
C14 C15 C16 120.4
C14 C15 C32 119.5
C16 C15 C32 108.6
C17 C16 C15 120.6
C17 C16 C34 119.3
C15 C16 C34 107.4
C16 C17 C18 120.8
C16 C17 C4 119.3
C18 C17 C4 108.0
C36 C18 C17 120.4
C36 C18 C19 119.2
C17 C18 C19 108.3
C20 C19 C5 119.6
C20 C19 C18 120.2
C5 C19 C18 107.6
C19 C20 C21 120.8
C19 C20 C38 120.3
C21 C20 C38 107.9
C7 C21 C20 119.6
C7 C21 C22 119.2
C20 C21 C22 108.5
C23 C22 C21 121.2
C23 C22 C39 119.0
C21 C22 C39 107.7
C22 C23 C42 120.8
C22 C23 C24 119.3
C42 C23 C24 107.4
C8 C24 C25 120.4
C8 C24 C23 119.5
C25 C24 C23 108.2
C26 C25 C24 120.4
C26 C25 C43 119.9
C24 C25 C43 108.2
C25 C26 C27 120.5
C25 C26 C10 119.9
C27 C26 C10 108.1
C45 C27 C28 119.1
C45 C27 C26 120.0
C28 C27 C26 108.6
C29 C28 C27 121.1
C29 C28 C11 120.1
C27 C28 C11 107.4
C28 C29 C30 120.7
C28 C29 C47 119.3
C30 C29 C47 108.1
C13 C30 C29 119.6
C13 C30 C31 119.5
C29 C30 C31 108.4
C32 C31 C30 121.2
C32 C31 C48 119.1
C30 C31 C48 108.0
C31 C32 C33 121.0
C31 C32 C15 119.4
C33 C32 C15 107.1
C50 C33 C34 120.3
C50 C33 C32 119.3
C34 C33 C32 108.9
C35 C34 C33 120.5
C35 C34 C16 119.7
C33 C34 C16 108.0
C34 C35 C52 119.0
C34 C35 C36 120.8
C52 C35 C36 107.7
C18 C36 C37 120.5
C18 C36 C35 119.0
C37 C36 C35 108.5
C38 C37 C36 120.5
C38 C37 C53 119.4
C36 C37 C53 108.0
C37 C38 C39 119.7
C37 C38 C20 119.4
C39 C38 C20 108.7
C40 C39 C38 121.0
C40 C39 C22 119.9
C38 C39 C22 107.1
C39 C40 C54 119.5
C39 C40 C41 120.6
C54 C40 C41 108.2
C42 C41 C56 120.3
C42 C41 C40 119.8
C56 C41 C40 107.9
C41 C42 C23 119.9
C41 C42 C43 120.0
C23 C42 C43 108.0
C44 C43 C25 120.2
C44 C43 C42 119.4
C25 C43 C42 108.2
C43 C44 C57 120.0
C43 C44 C45 120.0
C57 C44 C45 107.7
C27 C45 C46 119.9
C27 C45 C44 119.5
C46 C45 C44 108.5
C47 C46 C45 120.4
C47 C46 C58 120.1
C45 C46 C58 107.4
C46 C47 C29 120.2
C46 C47 C48 120.4
C29 C47 C48 107.8
C49 C48 C31 120.4
C49 C48 C47 119.4
C31 C48 C47 107.8
C48 C49 C50 119.8
C48 C49 C59 120.2
C50 C49 C59 108.2
C33 C50 C49 120.5
C33 C50 C51 119.6
C49 C50 C51 107.9
C52 C51 C60 119.9
C52 C51 C50 119.9
C60 C51 C50 108.5
C51 C52 C35 120.7
C51 C52 C53 120.0
C35 C52 C53 107.4
C54 C53 C37 120.0
C54 C53 C52 120.4
C37 C53 C52 108.4
C53 C54 C40 120.5
C53 C54 C55 119.1
C40 C54 C55 108.1
C60 C55 C56 119.7
C60 C55 C54 120.3
C56 C55 C54 107.6
C57 C56 C41 119.9
C57 C56 C55 120.3
C41 C56 C55 108.3
C56 C57 C58 119.8
C56 C57 C44 120.3
C58 C57 C44 108.0
C59 C58 C57 120.4
C59 C58 C46 119.4
C57 C58 C46 108.5
C58 C59 C49 120.5
C58 C59 C60 119.5
C49 C59 C60 108.2
C55 C60 C51 120.4
C55 C60 C59 120.3
C51 C60 C59 107.2

loop_
_geom_bond_atom_site_label_1
_geom_bond_atom_site_label_2
_geom_bond_distance
S1 S8 2.0345(17)
S1 S2 2.046(2)
S2 S3 2.0607(18)
S3 S4 2.0424(18)
S4 S5 2.0423(16)
S5 S6 2.0420(17)
S6 S7 2.0348(18)
S7 S8 2.0364(17)
C1 C2 1.3969
C1 C9 1.4476
C1 C6 1.4767
C2 C12 1.4451
C2 C3 1.4527
C3 C4 1.3913
C3 C14 1.4614
C4 C5 1.4459
C4 C17 1.4555
C5 C6 1.3932
C5 C19 1.4555
C6 C7 1.4422
C7 C21 1.4037
C7 C8 1.4457
C8 C24 1.3862
C8 C9 1.4635
C9 C10 1.3895
C10 C11 1.4490
C10 C26 1.4558
C11 C12 1.3970
C11 C28 1.4638
C12 C13 1.4522
C13 C30 1.3942
C13 C14 1.4468
C14 C15 1.3877
C15 C16 1.4459
C15 C32 1.4589
C16 C17 1.3912
C16 C34 1.4613
C17 C18 1.4408
C18 C36 1.3988
C18 C19 1.4583
C19 C20 1.3880
C20 C21 1.4415
C20 C38 1.4533
C21 C22 1.4500
C22 C23 1.3864
C22 C39 1.4728
C23 C42 1.4434
C23 C24 1.4752
C24 C25 1.4358
C25 C26 1.3891
C25 C43 1.4485
C26 C27 1.4464
C27 C45 1.4029
C27 C28 1.4459
C28 C29 1.3783
C29 C30 1.4463
C29 C47 1.4551
C30 C31 1.4473
C31 C32 1.3795
C31 C48 1.4565
C32 C33 1.4489
C33 C50 1.3929
C33 C34 1.4364
C34 C35 1.3915
C35 C52 1.4506
C35 C36 1.4534
C36 C37 1.4350
C37 C38 1.3957
C37 C53 1.4443
C38 C39 1.4469
C39 C40 1.3729
C40 C54 1.4388
C40 C41 1.4513
C41 C42 1.3898
C41 C56 1.4425
C42 C43 1.4592
C43 C44 1.3974
C44 C57 1.4464
C44 C45 1.4557
C45 C46 1.4403
C46 C47 1.3811
C46 C58 1.4566
C47 C48 1.4568
C48 C49 1.3887
C49 C50 1.4363
C49 C59 1.4432
C50 C51 1.4456
C51 C52 1.3847
C51 C60 1.4452
C52 C53 1.4538
C53 C54 1.3922
C54 C55 1.4546
C55 C60 1.3857
C55 C56 1.4475
C56 C57 1.3895
C57 C58 1.4431
C58 C59 1.3894
C59 C60 1.4526

loop_
_geom_torsion_atom_site_label_1
_geom_torsion_atom_site_label_2
_geom_torsion_atom_site_label_3
_geom_torsion_atom_site_label_4
_geom_torsion
C9 C1 C2 C12 -0.1
C6 C1 C2 C12 138.4
C9 C1 C2 C3 -137.4
C6 C1 C2 C3 1.1
C1 C2 C3 C4 -0.8
C12 C2 C3 C4 -142.2
C1 C2 C3 C14 142.1
C12 C2 C3 C14 0.8
C2 C3 C4 C5 0.0
C14 C3 C4 C5 -138.5
C2 C3 C4 C17 139.1
C14 C3 C4 C17 0.5
C3 C4 C5 C6 0.5
C17 C4 C5 C6 -143.0
C3 C4 C5 C19 143.1
C17 C4 C5 C19 -0.3
C4 C5 C6 C7 136.7
C19 C5 C6 C7 -1.8
C4 C5 C6 C1 -0.1
C19 C5 C6 C1 -138.6
C2 C1 C6 C5 -0.6
C9 C1 C6 C5 142.8
C2 C1 C6 C7 -142.6
C9 C1 C6 C7 0.9
C5 C6 C7 C21 2.2
C1 C6 C7 C21 143.5
C5 C6 C7 C8 -142.0
C1 C6 C7 C8 -0.7
C21 C7 C8 C24 -1.6
C6 C7 C8 C24 142.4
C21 C7 C8 C9 -143.8
C6 C7 C8 C9 0.3
C2 C1 C9 C10 0.2
C6 C1 C9 C10 -142.7
C2 C1 C9 C8 142.1
C6 C1 C9 C8 -0.8
C24 C8 C9 C10 -0.5
C7 C8 C9 C10 142.1
C24 C8 C9 C1 -142.3
C7 C8 C9 C1 0.3
C1 C9 C10 C11 -0.2
C8 C9 C10 C11 -137.8
C1 C9 C10 C26 137.7
C8 C9 C10 C26 0.0
C9 C10 C11 C12 0.0
C26 C10 C11 C12 -142.3
C9 C10 C11 C28 142.0
C26 C10 C11 C28 -0.3
C10 C11 C12 C2 0.1
C28 C11 C12 C2 -137.6
C10 C11 C12 C13 137.8
C28 C11 C12 C13 0.1
C1 C2 C12 C11 0.0
C3 C2 C12 C11 141.7
C1 C2 C12 C13 -142.3
C3 C2 C12 C13 -0.5
C11 C12 C13 C30 0.7
C2 C12 C13 C30 143.2
C11 C12 C13 C14 -142.4
C2 C12 C13 C14 0.1
C30 C13 C14 C15 -1.1
C12 C13 C14 C15 142.4
C30 C13 C14 C3 -143.1
C12 C13 C14 C3 0.4
C4 C3 C14 C15 -0.2
C2 C3 C14 C15 -143.4
C4 C3 C14 C13 142.4
C2 C3 C14 C13 -0.7
C13 C14 C15 C16 -138.2
C3 C14 C15 C16 -0.6
C13 C14 C15 C32 1.0
C3 C14 C15 C32 138.6
C14 C15 C16 C17 1.1
C32 C15 C16 C17 -142.0
C14 C15 C16 C34 142.4
C32 C15 C16 C34 -0.6
C15 C16 C17 C18 137.4
C34 C16 C17 C18 0.5
C15 C16 C17 C4 -0.8
C34 C16 C17 C4 -137.7
C3 C4 C17 C16 0.0
C5 C4 C17 C16 143.3
C3 C4 C17 C18 -143.0
C5 C4 C17 C18 0.3
C16 C17 C18 C36 -0.4
C4 C17 C18 C36 141.9
C16 C17 C18 C19 -142.5
C4 C17 C18 C19 -0.2
C6 C5 C19 C20 1.4
C4 C5 C19 C20 -141.7
C6 C5 C19 C18 143.3
C4 C5 C19 C18 0.2
C36 C18 C19 C20 -1.0
C17 C18 C19 C20 141.7
C36 C18 C19 C5 -142.6
C17 C18 C19 C5 0.0
C5 C19 C20 C21 -1.4
C18 C19 C20 C21 -138.6
C5 C19 C20 C38 138.4
C18 C19 C20 C38 1.2
C6 C7 C21 C20 -2.1
C8 C7 C21 C20 138.3
C6 C7 C21 C22 -139.5
C8 C7 C21 C22 0.9
C19 C20 C21 C7 1.8
C38 C20 C21 C7 -142.3
C19 C20 C21 C22 143.2
C38 C20 C21 C22 -0.9
C7 C21 C22 C23 -0.2
C20 C21 C22 C23 -141.8
C7 C21 C22 C39 141.9
C20 C21 C22 C39 0.3
C21 C22 C23 C42 137.2
C39 C22 C23 C42 -0.8
C21 C22 C23 C24 0.0
C39 C22 C23 C24 -137.9
C7 C8 C24 C25 -136.9
C9 C8 C24 C25 0.7
C7 C8 C24 C23 1.5
C9 C8 C24 C23 139.1
C22 C23 C24 C8 -0.7
C42 C23 C24 C8 -142.9
C22 C23 C24 C25 142.2
C42 C23 C24 C25 0.0
C8 C24 C25 C26 -0.3
C23 C24 C25 C26 -142.8
C8 C24 C25 C43 142.9
C23 C24 C25 C43 0.4
C24 C25 C26 C27 138.5
C43 C25 C26 C27 -0.4
C24 C25 C26 C10 -0.3
C43 C25 C26 C10 -139.3
C9 C10 C26 C25 0.4
C11 C10 C26 C25 142.9
C9 C10 C26 C27 -142.9
C11 C10 C26 C27 -0.4
C25 C26 C27 C45 -0.1
C10 C26 C27 C45 143.0
C25 C26 C27 C28 -142.1
C10 C26 C27 C28 1.0
C45 C27 C28 C29 -0.2
C26 C27 C28 C29 142.2
C45 C27 C28 C11 -143.6
C26 C27 C28 C11 -1.2
C12 C11 C28 C29 -0.7
C10 C11 C28 C29 -142.9
C12 C11 C28 C27 143.1
C10 C11 C28 C27 1.0
C27 C28 C29 C30 -138.4
C11 C28 C29 C30 0.5
C27 C28 C29 C47 -0.1
C11 C28 C29 C47 138.8
C14 C13 C30 C29 138.2
C12 C13 C30 C29 -1.0
C14 C13 C30 C31 0.7
C12 C13 C30 C31 -138.5
C28 C29 C30 C13 0.4
C47 C29 C30 C13 -142.1
C28 C29 C30 C31 142.1
C47 C29 C30 C31 -0.4
C13 C30 C31 C32 -0.3
C29 C30 C31 C32 -142.0
C13 C30 C31 C48 142.3
C29 C30 C31 C48 0.6
C30 C31 C32 C33 137.1
C48 C31 C32 C33 -1.5
C30 C31 C32 C15 0.1
C48 C31 C32 C15 -138.5
C14 C15 C32 C31 -0.5
C16 C15 C32 C31 143.0
C14 C15 C32 C33 -142.7
C16 C15 C32 C33 0.7
C31 C32 C33 C50 1.5
C15 C32 C33 C50 143.0
C31 C32 C33 C34 -142.1
C15 C32 C33 C34 -0.6
C50 C33 C34 C35 -0.2
C32 C33 C34 C35 143.0
C50 C33 C34 C16 -142.9
C32 C33 C34 C16 0.2
C17 C16 C34 C35 -0.9
C15 C16 C34 C35 -142.8
C17 C16 C34 C33 142.2
C15 C16 C34 C33 0.3
C33 C34 C35 C52 0.0
C16 C34 C35 C52 138.5
C33 C34 C35 C36 -137.4
C16 C34 C35 C36 1.1
C17 C18 C36 C37 -137.6
C19 C18 C36 C37 0.5
C17 C18 C36 C35 0.6
C19 C18 C36 C35 138.7
C34 C35 C36 C18 -1.0
C52 C35 C36 C18 -142.6
C34 C35 C36 C37 141.8
C52 C35 C36 C37 0.2
C18 C36 C37 C38 -0.3
C35 C36 C37 C38 -142.4
C18 C36 C37 C53 142.0
C35 C36 C37 C53 -0.2
C36 C37 C38 C39 138.6
C53 C37 C38 C39 0.6
C36 C37 C38 C20 0.5
C53 C37 C38 C20 -137.5
C19 C20 C38 C37 -1.0
C21 C20 C38 C37 143.3
C19 C20 C38 C39 -143.2
C21 C20 C38 C39 1.2
C37 C38 C39 C40 -0.4
C20 C38 C39 C40 141.6
C37 C38 C39 C22 -143.0
C20 C38 C39 C22 -1.0
C23 C22 C39 C40 0.4
C21 C22 C39 C40 -142.6
C23 C22 C39 C38 143.4
C21 C22 C39 C38 0.4
C38 C39 C40 C54 0.8
C22 C39 C40 C54 138.7
C38 C39 C40 C41 -137.7
C22 C39 C40 C41 0.2
C39 C40 C41 C42 -0.4
C54 C40 C41 C42 -143.0
C39 C40 C41 C56 142.3
C54 C40 C41 C56 -0.3
C56 C41 C42 C23 -138.1
C40 C41 C42 C23 0.0
C56 C41 C42 C43 0.0
C40 C41 C42 C43 138.1
C22 C23 C42 C41 0.6
C24 C23 C42 C41 142.1
C22 C23 C42 C43 -141.9
C24 C23 C42 C43 -0.3
C26 C25 C43 C44 0.7
C24 C25 C43 C44 -142.7
C26 C25 C43 C42 142.8
C24 C25 C43 C42 -0.6
C41 C42 C43 C44 0.6
C23 C42 C43 C44 143.1
C41 C42 C43 C25 -141.9
C23 C42 C43 C25 0.6
C25 C43 C44 C57 137.3
C42 C43 C44 C57 -0.7
C25 C43 C44 C45 -0.4
C42 C43 C44 C45 -138.3
C28 C27 C45 C46 0.3
C26 C27 C45 C46 -137.8
C28 C27 C45 C44 138.4
C26 C27 C45 C44 0.4
C43 C44 C45 C27 -0.1
C57 C44 C45 C27 -142.4
C43 C44 C45 C46 142.2
C57 C44 C45 C46 0.0
C27 C45 C46 C47 -0.1
C44 C45 C46 C47 -142.3
C27 C45 C46 C58 142.3
C44 C45 C46 C58 0.1
C45 C46 C47 C29 -0.2
C58 C46 C47 C29 -137.9
C45 C46 C47 C48 138.5
C58 C46 C47 C48 0.8
C28 C29 C47 C46 0.3
C30 C29 C47 C46 143.4
C28 C29 C47 C48 -143.0
C30 C29 C47 C48 0.0
C32 C31 C48 C49 1.2
C30 C31 C48 C49 -142.3
C32 C31 C48 C47 143.0
C30 C31 C48 C47 -0.6
C46 C47 C48 C49 -0.7
C29 C47 C48 C49 142.5
C46 C47 C48 C31 -142.9
C29 C47 C48 C31 0.3
C31 C48 C49 C50 -0.8
C47 C48 C49 C50 -138.2
C31 C48 C49 C59 137.8
C47 C48 C49 C59 0.4
C34 C33 C50 C49 138.3
C32 C33 C50 C49 -1.0
C34 C33 C50 C51 0.2
C32 C33 C50 C51 -139.2
C48 C49 C50 C33 0.7
C59 C49 C50 C33 -142.3
C48 C49 C50 C51 143.2
C59 C49 C50 C51 0.1
C33 C50 C51 C52 0.0
C49 C50 C51 C52 -142.9
C33 C50 C51 C60 142.8
C49 C50 C51 C60 0.0
C60 C51 C52 C35 -138.8
C50 C51 C52 C35 -0.1
C60 C51 C52 C53 -0.6
C50 C51 C52 C53 138.0
C34 C35 C52 C51 0.1
C36 C35 C52 C51 142.5
C34 C35 C52 C53 -142.6
C36 C35 C52 C53 -0.2
C38 C37 C53 C54 -1.1
C36 C37 C53 C54 -143.8
C38 C37 C53 C52 142.7
C36 C37 C53 C52 0.0
C51 C52 C53 C54 0.7
C35 C52 C53 C54 143.7
C51 C52 C53 C37 -143.0
C35 C52 C53 C37 0.1
C37 C53 C54 C40 1.5
C52 C53 C54 C40 -138.0
C37 C53 C54 C55 139.2
C52 C53 C54 C55 -0.3
C39 C40 C54 C53 -1.3
C41 C40 C54 C53 141.8
C39 C40 C54 C55 -143.1
C41 C40 C54 C55 0.0
C53 C54 C55 C60 -0.1
C40 C54 C55 C60 142.3
C53 C54 C55 C56 -142.1
C40 C54 C55 C56 0.3
C42 C41 C56 C57 -0.4
C40 C41 C56 C57 -142.9
C42 C41 C56 C55 143.0
C40 C41 C56 C55 0.5
C60 C55 C56 C57 0.5
C54 C55 C56 C57 142.7
C60 C55 C56 C41 -142.8
C54 C55 C56 C41 -0.5
C41 C56 C57 C58 138.5
C55 C56 C57 C58 -0.5
C41 C56 C57 C44 0.3
C55 C56 C57 C44 -138.7
C43 C44 C57 C56 0.3
C45 C44 C57 C56 142.5
C43 C44 C57 C58 -142.3
C45 C44 C57 C58 -0.1
C56 C57 C58 C59 0.0
C44 C57 C58 C59 142.9
C56 C57 C58 C46 -142.7
C44 C57 C58 C46 0.2
C47 C46 C58 C59 -0.8
C45 C46 C58 C59 -143.3
C47 C46 C58 C57 142.4
C45 C46 C58 C57 -0.2
C57 C58 C59 C49 -138.2
C46 C58 C59 C49 0.5
C57 C58 C59 C60 0.4
C46 C58 C59 C60 139.1
C48 C49 C59 C58 -0.3
C50 C49 C59 C58 142.5
C48 C49 C59 C60 -143.1
C50 C49 C59 C60 -0.2
C56 C55 C60 C51 137.7
C54 C55 C60 C51 0.2
C56 C55 C60 C59 0.0
C54 C55 C60 C59 -137.5
C52 C51 C60 C55 0.2
C50 C51 C60 C55 -142.7
C52 C51 C60 C59 142.7
C50 C51 C60 C59 -0.1
C58 C59 C60 C55 -0.4
C49 C59 C60 C55 142.8
C58 C59 C60 C51 -143.0
C49 C59 C60 C51 0.2
